data_4035560
loop_
_publ_author_name
'Rocha, Juliana F.'
'Freitas, David S.'
'Noro, Jennifer'
'Silva Teixeira, Carla S.'
'Sousa, Cristina E. A.'
'Alves, Maria J.'
'Cerqueira, Nuno M. F. S. A.'

_publ_section_title
;
 Total Stereoselective Michael Addition of N- and S- Nucleophiles to a
 d-Erythrosyl 1,5-Lactone Derivative. Experimental and Theoretical Studies
 Devoted to the Synthesis of 2,6-Dideoxy-4-functionalized-d-
 ribono-hexono-1,4-lactone.
;
_journal_issue 15
_journal_name_full 'The Journal of organic chemistry'
_journal_page_first 8011
_journal_page_last 8019
_journal_paper_doi 10.1021/acs.joc.8b00769
_journal_volume 83
_journal_year 2018
_chemical_absolute_configuration rmad
_chemical_formula_moiety 'C13 H18 N O4, Cl'
_chemical_formula_sum 'C13 H18 Cl N O4'
_chemical_formula_weight 287.73
_chemical_name_common 'DF2 - 17ALE001'
_space_group_crystal_system triclinic
_space_group_IT_number 1
_space_group_name_Hall 'P 1'
_space_group_name_H-M_alt 'P 1'
_atom_sites_solution_hydrogens difmap
_atom_sites_solution_primary dual
_atom_sites_solution_secondary difmap
_cell_angle_alpha 78.393(2)
_cell_angle_beta 80.255(2)
_cell_angle_gamma 87.923(2)
_cell_formula_units_Z 2
_cell_length_a 5.4859(2)
_cell_length_b 7.6978(2)
_cell_length_c 16.1908(5)
_cell_measurement_reflns_used 3265
_cell_measurement_temperature 100.(2)
_cell_measurement_theta_max 26.2645
_cell_measurement_theta_min 2.6044
_cell_volume 660.08(4)
_computing_cell_refinement 'SAINT V8.37A (Bruker AXS Inc., 2015)'
_computing_data_collection 'Bruker APEX2 software'
_computing_data_reduction 'SAINT V8.37A (Bruker AXS Inc., 2015)'
_computing_molecular_graphics 'shelXle (C.B. Huebschle, rev 807)'
_computing_structure_refinement 'SHELXL-2016/6 (Sheldrick, 2016)'
_computing_structure_solution 'SHELXT-2014 (Sheldrick, 2014)'
_diffrn_ambient_temperature 100.(2)
_diffrn_detector_area_resol_mean 16.6666
_diffrn_measured_fraction_theta_full 0.999
_diffrn_measured_fraction_theta_max 0.999
_diffrn_measurement_device_type '\k--geometry diffractometer'
_diffrn_measurement_method '\f or \w oscillation scans'
_diffrn_radiation_monochromator graphite
_diffrn_radiation_type MoK\a
_diffrn_radiation_wavelength 0.71073
_diffrn_reflns_av_unetI/netI 0.0624
_diffrn_reflns_limit_h_max 6
_diffrn_reflns_limit_h_min -6
_diffrn_reflns_limit_k_max 8
_diffrn_reflns_limit_k_min -9
_diffrn_reflns_limit_l_max 19
_diffrn_reflns_limit_l_min -20
_diffrn_reflns_number 7504
_diffrn_reflns_theta_full 26.39
_diffrn_reflns_theta_max 26.39
_diffrn_reflns_theta_min 1.30
_diffrn_source 'sealed x-ray tube'
_diffrn_source_type 'SIEMENS KFN MO 2K-90'
_exptl_absorpt_coefficient_mu 0.299
_exptl_absorpt_correction_T_max 0.99
_exptl_absorpt_correction_T_min 0.86
_exptl_absorpt_correction_type multi-scan
_exptl_absorpt_process_details 'TWINABS-2012/1 - Bruker AXS scaling for twinned crystals'
_exptl_crystal_colour 'clear colourless'
_exptl_crystal_density_diffrn 1.448
_exptl_crystal_density_method 'not measured'
_exptl_crystal_description plate
_exptl_crystal_F_000 304
_exptl_crystal_size_max 0.500
_exptl_crystal_size_mid 0.200
_exptl_crystal_size_min 0.030
_refine_diff_density_max 0.282
_refine_diff_density_min -0.269
_refine_ls_abs_structure_details
;

Classical Flack method preferred over Parsons because s.u. lower.
;
_refine_ls_abs_structure_Flack -0.10(5)
_refine_ls_extinction_method none
_refine_ls_goodness_of_fit_ref 1.036
_refine_ls_hydrogen_treatment constr
_refine_ls_matrix_type full
_refine_ls_number_parameters 348
_refine_ls_number_reflns 7504
_refine_ls_number_restraints 3
_refine_ls_restrained_S_all 1.036
_refine_ls_R_factor_all 0.0582
_refine_ls_R_factor_gt 0.0434
_refine_ls_shift/su_max 0.000
_refine_ls_shift/su_mean 0.000
_refine_ls_structure_factor_coef Fsqd
_refine_ls_weighting_details 'w=1/[\s^2^(Fo^2^)+(0.0483P)^2^+0.0276P] where P=(Fo^2^+2Fc^2^)/3'
_refine_ls_weighting_scheme calc
_refine_ls_wR_factor_gt 0.0903
_refine_ls_wR_factor_ref 0.0969
_reflns_number_gt 6305
_reflns_number_total 7504
_reflns_threshold_expression 'I > 2\s(I)'
_cod_data_source_file jo8b00769_si_001.cif
_cod_data_source_block 17ALE001
_cod_depositor_comments
;
The following automatic conversions were performed:

data item '_exptl_absorpt_correction_type' value 'Multi-Scan' was
changed to 'multi-scan' in accordance with the
/home/data/users/saulius/crontab/automatic-downloads/current/ACS/lib/dictionaries/cif_core.dic
dictionary named 'cif_core.dic' version 2.4.2 last updated on
2011-04-26.

Automatic conversion script
Id: cif_fix_values 6909 2019-04-08 15:41:33Z antanas 
;
_cod_database_code 4035560

loop_
_space_group_symop_operation_xyz
'x, y, z'

loop_
_atom_site_type_symbol
_atom_site_label
_atom_site_fract_x
_atom_site_fract_y
_atom_site_fract_z
_atom_site_U_iso_or_equiv
_atom_site_adp_type
_atom_site_calc_flag
_atom_site_refinement_flags_adp
_atom_site_refinement_flags_posn
_atom_site_occupancy
Cl Cl1 0.2823(2) 0.41835(14) 0.23411(8) 0.0142(3) Uani d . . 1
Cl Cl2 0.5179(2) 0.57848(14) 0.76800(8) 0.0147(3) Uani d . . 1
O O1 1.0626(6) 0.6058(4) 0.4050(2) 0.0139(8) Uani d . . 1
C C2 0.9407(10) 0.4500(7) 0.4289(3) 0.0149(12) Uani d . . 1
C C3 0.7332(10) 0.4488(8) 0.3794(4) 0.0131(13) Uani d . . 1
H H3A 0.573084 0.427168 0.418529 0.016 Uiso calc U R 1
H H3B 0.759879 0.355372 0.34479 0.016 Uiso calc U R 1
C C4 0.7362(11) 0.6318(7) 0.3220(4) 0.0123(13) Uani d . . 1
H H4 0.579971 0.697305 0.337785 0.015 Uiso calc U R 1
C C5 0.9614(9) 0.7279(6) 0.3385(3) 0.0108(11) Uani d . . 1
H H5 1.087739 0.750591 0.285242 0.013 Uiso calc U R 1
O O6 1.0031(7) 0.3352(5) 0.4833(2) 0.0181(9) Uani d . . 1
N N7 0.7676(9) 0.6142(6) 0.2299(3) 0.0111(11) Uani d . . 1
H H7A 0.915451 0.560825 0.216154 0.013 Uiso calc U R 1
H H7B 0.646632 0.542011 0.223948 0.013 Uiso calc U R 1
C C8 0.7581(11) 0.7868(7) 0.1676(4) 0.0164(14) Uani d . . 1
H H8A 0.590772 0.839145 0.177746 0.02 Uiso calc U R 1
H H8B 0.877807 0.870563 0.177505 0.02 Uiso calc U R 1
C C9 0.8172(11) 0.7631(8) 0.0766(4) 0.0133(12) Uani d . . 1
C C10 1.0396(11) 0.6892(8) 0.0455(4) 0.0163(14) Uani d . . 1
H H10 1.152349 0.644797 0.083276 0.02 Uiso calc U R 1
C C11 1.0990(12) 0.6793(8) -0.0398(4) 0.0188(14) Uani d . . 1
H H11 1.25144 0.62742 -0.060131 0.023 Uiso calc U R 1
C C12 0.9375(12) 0.7446(8) -0.0957(4) 0.0176(14) Uani d . . 1
H H12 0.980783 0.741415 -0.154686 0.021 Uiso calc U R 1
C C13 0.7138(12) 0.8142(8) -0.0651(4) 0.0175(14) Uani d . . 1
H H13 0.600225 0.855383 -0.102997 0.021 Uiso calc U R 1
C C14 0.6520(11) 0.8249(8) 0.0206(4) 0.0161(14) Uani d . . 1
H H14 0.497536 0.874131 0.04088 0.019 Uiso calc U R 1
C C15 0.9049(10) 0.9011(6) 0.3707(3) 0.0131(11) Uani d . . 1
H H15 0.778922 0.880251 0.424112 0.016 Uiso calc U R 1
C C16 1.1396(11) 0.9762(7) 0.3874(4) 0.0182(13) Uani d . . 1
H H16A 1.099937 1.086699 0.409345 0.022 Uiso calc U R 1
H H16B 1.208756 0.890082 0.431682 0.022 Uiso calc U R 1
O O17 0.8154(7) 1.0285(5) 0.3059(2) 0.0146(8) Uani d . . 1
H H17 0.662491 1.014743 0.309413 0.022 Uiso calc U R 1
O O18 1.3209(7) 1.0132(5) 0.3111(2) 0.0181(9) Uani d . . 1
H H18 1.292376 1.113199 0.282347 0.027 Uiso calc U R 1
O O21 0.4798(6) 0.3924(4) 0.5936(2) 0.0135(8) Uani d . . 1
C C22 0.3713(10) 0.5513(7) 0.5715(3) 0.0134(11) Uani d . . 1
C C23 0.1155(10) 0.5566(8) 0.6220(4) 0.0128(13) Uani d . . 1
H H23A -0.008939 0.581941 0.583385 0.015 Uiso calc U R 1
H H23B 0.103673 0.64891 0.657096 0.015 Uiso calc U R 1
C C24 0.0749(10) 0.3719(7) 0.6789(4) 0.0115(12) Uani d . . 1
H H24 -0.063711 0.31065 0.663549 0.014 Uiso calc U R 1
C C25 0.3206(10) 0.2714(6) 0.6597(3) 0.0125(11) Uani d . . 1
H H25 0.398561 0.244605 0.712451 0.015 Uiso calc U R 1
O O26 0.4774(7) 0.6664(5) 0.5176(2) 0.0190(9) Uani d . . 1
N N27 0.0199(8) 0.3855(6) 0.7712(3) 0.0118(11) Uani d . . 1
H H27A -0.110275 0.460591 0.778633 0.014 Uiso calc U R 1
H H27B 0.153027 0.434013 0.78477 0.014 Uiso calc U R 1
C C28 -0.0394(11) 0.2122(7) 0.8317(4) 0.0156(13) Uani d . . 1
H H28A 0.09487 0.126231 0.820611 0.019 Uiso calc U R 1
H H28B -0.194239 0.164456 0.821392 0.019 Uiso calc U R 1
C C29 -0.0692(11) 0.2312(8) 0.9235(4) 0.0137(13) Uani d . . 1
C C30 -0.2811(11) 0.3088(8) 0.9610(4) 0.0147(13) Uani d . . 1
H H30 -0.40328 0.356099 0.927457 0.018 Uiso calc U R 1
C C31 -0.3156(12) 0.3179(8) 1.0470(4) 0.0160(14) Uani d . . 1
H H31 -0.461904 0.369648 1.07238 0.019 Uiso calc U R 1
C C32 -0.1363(12) 0.2513(8) 1.0956(4) 0.0206(15) Uani d . . 1
H H32 -0.158935 0.257914 1.154326 0.025 Uiso calc U R 1
C C33 0.0772(12) 0.1746(8) 1.0585(4) 0.0194(15) Uani d . . 1
H H33 0.200273 0.128312 1.091791 0.023 Uiso calc U R 1
C C34 0.1092(11) 0.1661(8) 0.9727(4) 0.0161(14) Uani d . . 1
H H34 0.255852 0.114835 0.947229 0.019 Uiso calc U R 1
C C35 0.3035(9) 0.1006(6) 0.6273(3) 0.0122(11) Uani d . . 1
H H35 0.227681 0.125568 0.574102 0.015 Uiso calc U R 1
C C36 0.5584(11) 0.0191(7) 0.6091(4) 0.0184(13) Uani d . . 1
H H36A 0.545101 -0.089002 0.585818 0.022 Uiso calc U R 1
H H36B 0.666929 0.104225 0.565639 0.022 Uiso calc U R 1
O O37 0.1562(7) -0.0231(5) 0.6913(2) 0.0162(8) Uani d . . 1
H H37 0.010647 -0.019717 0.681288 0.024 Uiso calc U R 1
O O38 0.6657(7) -0.0257(5) 0.6859(2) 0.0196(9) Uani d . . 1
H H38 0.621354 -0.128327 0.711859 0.029 Uiso calc U R 1

loop_
_atom_site_aniso_label
_atom_site_aniso_U_11
_atom_site_aniso_U_22
_atom_site_aniso_U_33
_atom_site_aniso_U_12
_atom_site_aniso_U_13
_atom_site_aniso_U_23
Cl1 0.0116(7) 0.0147(7) 0.0159(8) 0.0001(6) -0.0018(6) -0.0025(6)
Cl2 0.0133(7) 0.0156(7) 0.0149(8) 0.0007(6) -0.0036(6) -0.0018(6)
O1 0.014(2) 0.0108(18) 0.018(2) 0.0019(15) -0.0075(16) -0.0011(15)
C2 0.020(3) 0.013(3) 0.012(3) 0.000(2) 0.000(2) -0.007(2)
C3 0.010(3) 0.016(3) 0.014(3) -0.002(2) -0.001(2) -0.005(2)
C4 0.015(3) 0.015(3) 0.007(3) -0.002(3) -0.005(2) -0.001(2)
C5 0.012(3) 0.011(2) 0.009(3) 0.000(2) -0.005(2) 0.002(2)
O6 0.025(2) 0.016(2) 0.013(2) 0.0036(17) -0.0088(17) -0.0010(16)
N7 0.010(3) 0.014(3) 0.011(3) -0.002(2) -0.002(2) -0.004(2)
C8 0.023(4) 0.011(3) 0.014(3) 0.002(2) -0.003(3) 0.001(2)
C9 0.014(3) 0.014(3) 0.011(3) -0.005(2) 0.001(2) 0.000(2)
C10 0.018(3) 0.017(3) 0.013(3) -0.006(3) -0.004(3) 0.003(3)
C11 0.015(4) 0.019(4) 0.020(4) -0.006(3) 0.003(3) -0.003(3)
C12 0.027(4) 0.014(3) 0.012(4) -0.004(3) -0.004(3) -0.001(3)
C13 0.025(4) 0.014(3) 0.014(3) -0.006(3) -0.009(3) 0.001(3)
C14 0.016(3) 0.013(3) 0.018(3) -0.002(2) -0.004(3) 0.000(2)
C15 0.013(3) 0.013(3) 0.014(3) 0.002(2) -0.003(2) -0.002(2)
C16 0.022(3) 0.014(3) 0.021(3) 0.002(2) -0.007(3) -0.006(2)
O17 0.011(2) 0.0121(19) 0.020(2) 0.0008(17) -0.0052(17) 0.0003(16)
O18 0.010(2) 0.015(2) 0.027(2) -0.0026(16) -0.0036(17) 0.0016(17)
O21 0.012(2) 0.0112(19) 0.015(2) 0.0008(15) 0.0020(15) -0.0013(15)
C22 0.017(3) 0.016(3) 0.009(3) -0.002(2) -0.003(2) -0.007(2)
C23 0.017(3) 0.013(3) 0.009(3) -0.001(2) -0.004(2) -0.001(2)
C24 0.009(3) 0.015(3) 0.010(3) -0.001(2) 0.002(2) -0.004(2)
C25 0.012(3) 0.013(3) 0.012(3) -0.001(2) -0.002(2) 0.000(2)
O26 0.025(2) 0.0161(19) 0.013(2) -0.0038(17) 0.0022(17) 0.0004(16)
N27 0.009(3) 0.015(3) 0.010(3) -0.001(2) -0.001(2) 0.000(2)
C28 0.021(3) 0.012(3) 0.011(3) -0.002(2) 0.002(2) 0.000(2)
C29 0.015(3) 0.010(3) 0.015(3) -0.005(2) 0.000(2) -0.001(2)
C30 0.014(3) 0.014(3) 0.015(3) -0.002(2) -0.003(2) 0.000(2)
C31 0.021(4) 0.014(3) 0.011(3) 0.001(3) 0.003(3) -0.003(3)
C32 0.034(4) 0.017(3) 0.009(4) -0.009(3) 0.001(3) -0.001(3)
C33 0.021(4) 0.015(3) 0.022(4) -0.002(3) -0.008(3) 0.001(3)
C34 0.016(3) 0.014(3) 0.018(3) 0.001(2) -0.001(3) -0.004(3)
C35 0.012(3) 0.010(2) 0.013(3) -0.001(2) -0.001(2) 0.001(2)
C36 0.022(3) 0.015(3) 0.018(3) 0.000(2) -0.003(3) -0.004(2)
O37 0.0082(19) 0.019(2) 0.020(2) -0.0011(16) -0.0033(16) 0.0000(16)
O38 0.013(2) 0.018(2) 0.027(2) -0.0008(17) -0.0058(18) 0.0012(17)

loop_
_atom_type_symbol
_atom_type_description
_atom_type_scat_dispersion_real
_atom_type_scat_dispersion_imag
_atom_type_scat_source
C C 0.0033 0.0016 'International Tables Vol C Tables 4.2.6.8 and 6.1.1.4'
H H 0.0000 0.0000 'International Tables Vol C Tables 4.2.6.8 and 6.1.1.4'
N N 0.0061 0.0033 'International Tables Vol C Tables 4.2.6.8 and 6.1.1.4'
O O 0.0106 0.0060 'International Tables Vol C Tables 4.2.6.8 and 6.1.1.4'
Cl Cl 0.1484 0.1585 'International Tables Vol C Tables 4.2.6.8 and 6.1.1.4'

loop_
_geom_angle_atom_site_label_1
_geom_angle_atom_site_label_2
_geom_angle_atom_site_label_3
_geom_angle
C2 O1 C5 112.6(4)
O6 C2 O1 120.4(5)
O6 C2 C3 128.7(5)
O1 C2 C3 110.9(4)
C2 C3 C4 105.4(4)
C2 C3 H3A 110.7
C4 C3 H3A 110.7
C2 C3 H3B 110.7
C4 C3 H3B 110.7
H3A C3 H3B 108.8
N7 C4 C3 109.9(4)
N7 C4 C5 110.6(5)
C3 C4 C5 105.3(4)
N7 C4 H4 110.3
C3 C4 H4 110.3
C5 C4 H4 110.3
O1 C5 C15 106.8(4)
O1 C5 C4 105.7(4)
C15 C5 C4 116.0(4)
O1 C5 H5 109.4
C15 C5 H5 109.4
C4 C5 H5 109.4
C8 N7 C4 114.4(4)
C8 N7 H7A 108.7
C4 N7 H7A 108.7
C8 N7 H7B 108.7
C4 N7 H7B 108.7
H7A N7 H7B 107.6
C9 C8 N7 111.9(5)
C9 C8 H8A 109.2
N7 C8 H8A 109.2
C9 C8 H8B 109.2
N7 C8 H8B 109.2
H8A C8 H8B 107.9
C10 C9 C14 118.8(6)
C10 C9 C8 121.4(6)
C14 C9 C8 119.7(6)
C11 C10 C9 120.8(6)
C11 C10 H10 119.6
C9 C10 H10 119.6
C10 C11 C12 120.2(6)
C10 C11 H11 119.9
C12 C11 H11 119.9
C13 C12 C11 119.5(6)
C13 C12 H12 120.3
C11 C12 H12 120.3
C12 C13 C14 120.8(6)
C12 C13 H13 119.6
C14 C13 H13 119.6
C13 C14 C9 119.8(6)
C13 C14 H14 120.1
C9 C14 H14 120.1
O17 C15 C16 107.1(4)
O17 C15 C5 109.0(4)
C16 C15 C5 110.2(4)
O17 C15 H15 110.2
C16 C15 H15 110.2
C5 C15 H15 110.2
O18 C16 C15 111.4(4)
O18 C16 H16A 109.3
C15 C16 H16A 109.3
O18 C16 H16B 109.3
C15 C16 H16B 109.3
H16A C16 H16B 108.0
C15 O17 H17 109.5
C16 O18 H18 109.5
C22 O21 C25 112.3(4)
O26 C22 O21 120.8(5)
O26 C22 C23 128.1(5)
O21 C22 C23 111.1(4)
C22 C23 C24 105.2(4)
C22 C23 H23A 110.7
C24 C23 H23A 110.7
C22 C23 H23B 110.7
C24 C23 H23B 110.7
H23A C23 H23B 108.8
N27 C24 C23 110.4(4)
N27 C24 C25 110.7(4)
C23 C24 C25 105.1(4)
N27 C24 H24 110.2
C23 C24 H24 110.2
C25 C24 H24 110.2
O21 C25 C35 107.4(4)
O21 C25 C24 106.2(4)
C35 C25 C24 116.3(4)
O21 C25 H25 108.9
C35 C25 H25 108.9
C24 C25 H25 108.9
C24 N27 C28 114.3(4)
C24 N27 H27A 108.7
C28 N27 H27A 108.7
C24 N27 H27B 108.7
C28 N27 H27B 108.7
H27A N27 H27B 107.6
N27 C28 C29 111.9(5)
N27 C28 H28A 109.2
C29 C28 H28A 109.2
N27 C28 H28B 109.2
C29 C28 H28B 109.2
H28A C28 H28B 107.9
C34 C29 C30 119.1(6)
C34 C29 C28 120.5(6)
C30 C29 C28 120.4(5)
C31 C30 C29 120.6(5)
C31 C30 H30 119.7
C29 C30 H30 119.7
C32 C31 C30 119.7(6)
C32 C31 H31 120.1
C30 C31 H31 120.1
C31 C32 C33 120.1(6)
C31 C32 H32 120.0
C33 C32 H32 120.0
C34 C33 C32 119.6(6)
C34 C33 H33 120.2
C32 C33 H33 120.2
C29 C34 C33 120.9(6)
C29 C34 H34 119.6
C33 C34 H34 119.6
O37 C35 C36 107.7(4)
O37 C35 C25 109.1(4)
C36 C35 C25 110.5(4)
O37 C35 H35 109.8
C36 C35 H35 109.8
C25 C35 H35 109.8
O38 C36 C35 110.7(4)
O38 C36 H36A 109.5
C35 C36 H36A 109.5
O38 C36 H36B 109.5
C35 C36 H36B 109.5
H36A C36 H36B 108.1
C35 O37 H37 109.5
C36 O38 H38 109.5

loop_
_geom_bond_atom_site_label_1
_geom_bond_atom_site_label_2
_geom_bond_distance
O1 C2 1.349(6)
O1 C5 1.452(5)
C2 O6 1.200(6)
C2 C3 1.500(7)
C3 C4 1.522(8)
C3 H3A 0.99
C3 H3B 0.99
C4 N7 1.506(7)
C4 C5 1.550(7)
C4 H4 1.0
C5 C15 1.530(6)
C5 H5 1.0
N7 C8 1.503(7)
N7 H7A 0.91
N7 H7B 0.91
C8 C9 1.500(8)
C8 H8A 0.99
C8 H8B 0.99
C9 C10 1.387(8)
C9 C14 1.395(9)
C10 C11 1.381(8)
C10 H10 0.95
C11 C12 1.383(9)
C11 H11 0.95
C12 C13 1.375(9)
C12 H12 0.95
C13 C14 1.389(9)
C13 H13 0.95
C14 H14 0.95
C15 O17 1.424(6)
C15 C16 1.516(7)
C15 H15 1.0
C16 O18 1.434(7)
C16 H16A 0.99
C16 H16B 0.99
O17 H17 0.84
O18 H18 0.84
O21 C22 1.350(6)
O21 C25 1.456(6)
C22 O26 1.200(6)
C22 C23 1.503(8)
C23 C24 1.532(8)
C23 H23A 0.99
C23 H23B 0.99
C24 N27 1.497(7)
C24 C25 1.546(7)
C24 H24 1.0
C25 C35 1.522(6)
C25 H25 1.0
N27 C28 1.498(7)
N27 H27A 0.91
N27 H27B 0.91
C28 C29 1.504(8)
C28 H28A 0.99
C28 H28B 0.99
C29 C34 1.382(9)
C29 C30 1.390(8)
C30 C31 1.389(8)
C30 H30 0.95
C31 C32 1.383(9)
C31 H31 0.95
C32 C33 1.391(9)
C32 H32 0.95
C33 C34 1.385(9)
C33 H33 0.95
C34 H34 0.95
C35 O37 1.418(6)
C35 C36 1.519(7)
C35 H35 1.0
C36 O38 1.439(6)
C36 H36A 0.99
C36 H36B 0.99
O37 H37 0.84
O38 H38 0.84

loop_
_geom_hbond_atom_site_label_D
_geom_hbond_atom_site_label_H
_geom_hbond_atom_site_label_A
_geom_hbond_site_symmetry_A
_geom_hbond_distance_DH
_geom_hbond_distance_HA
_geom_hbond_distance_DA
_geom_hbond_angle_DHA
N7 H7A Cl1 1_655 0.91 2.29 3.157(5) 159.0
N7 H7B Cl1 . 0.91 2.21 3.090(5) 162.2
O17 H17 O18 1_455 0.84 1.87 2.706(5) 173.1
O18 H18 Cl1 1_665 0.84 2.32 3.131(4) 161.4
N27 H27A Cl2 1_455 0.91 2.22 3.085(5) 158.1
N27 H27B Cl2 . 0.91 2.27 3.144(5) 159.9
O37 H37 O38 1_455 0.84 1.88 2.708(5) 167.0
O38 H38 Cl2 1_545 0.84 2.31 3.145(4) 173.0

loop_
_geom_torsion_atom_site_label_1
_geom_torsion_atom_site_label_2
_geom_torsion_atom_site_label_3
_geom_torsion_atom_site_label_4
_geom_torsion
C5 O1 C2 O6 179.9(5)
C5 O1 C2 C3 -0.2(6)
O6 C2 C3 C4 178.0(5)
O1 C2 C3 C4 -1.9(6)
C2 C3 C4 N7 122.2(5)
C2 C3 C4 C5 3.1(6)
C2 O1 C5 C15 126.3(4)
C2 O1 C5 C4 2.2(5)
N7 C4 C5 O1 -121.9(4)
C3 C4 C5 O1 -3.3(6)
N7 C4 C5 C15 120.0(5)
C3 C4 C5 C15 -121.4(5)
C3 C4 N7 C8 176.6(5)
C5 C4 N7 C8 -67.6(6)
C4 N7 C8 C9 173.9(5)
N7 C8 C9 C10 -57.8(7)
N7 C8 C9 C14 125.7(6)
C14 C9 C10 C11 1.1(9)
C8 C9 C10 C11 -175.5(5)
C9 C10 C11 C12 0.5(9)
C10 C11 C12 C13 -2.1(9)
C11 C12 C13 C14 2.1(9)
C12 C13 C14 C9 -0.6(10)
C10 C9 C14 C13 -1.0(10)
C8 C9 C14 C13 175.6(5)
O1 C5 C15 O17 177.4(4)
C4 C5 C15 O17 -65.1(6)
O1 C5 C15 C16 60.2(5)
C4 C5 C15 C16 177.7(5)
O17 C15 C16 O18 -58.2(5)
C5 C15 C16 O18 60.2(5)
C25 O21 C22 O26 -179.9(5)
C25 O21 C22 C23 -0.2(5)
O26 C22 C23 C24 178.3(5)
O21 C22 C23 C24 -1.3(6)
C22 C23 C24 N27 121.7(5)
C22 C23 C24 C25 2.2(5)
C22 O21 C25 C35 126.7(4)
C22 O21 C25 C24 1.6(5)
N27 C24 C25 O21 -121.6(4)
C23 C24 C25 O21 -2.3(5)
N27 C24 C25 C35 119.0(5)
C23 C24 C25 C35 -121.8(5)
C23 C24 N27 C28 176.1(5)
C25 C24 N27 C28 -67.9(6)
C24 N27 C28 C29 174.6(5)
N27 C28 C29 C34 -107.7(6)
N27 C28 C29 C30 74.7(7)
C34 C29 C30 C31 -1.2(9)
C28 C29 C30 C31 176.4(6)
C29 C30 C31 C32 0.9(9)
C30 C31 C32 C33 -0.4(9)
C31 C32 C33 C34 0.3(9)
C30 C29 C34 C33 1.1(9)
C28 C29 C34 C33 -176.5(5)
C32 C33 C34 C29 -0.7(10)
O21 C25 C35 O37 178.1(4)
C24 C25 C35 O37 -63.2(5)
O21 C25 C35 C36 59.8(5)
C24 C25 C35 C36 178.6(4)
O37 C35 C36 O38 -57.6(5)
C25 C35 C36 O38 61.5(6)
